data_4065145
loop_
_publ_author_name
'Bajo, Sonia'
'Esteruelas, Miguel A.'
'L\'opez, Ana M.'
'O\~nate, Enrique'

_publ_section_title
;
 Reactions of an Osmium Bis(dihydrogen) Complex under Ethylene: Phosphine
 Addition to a C--C Double Bond and C--H Bond Activation of Fluoroarenes
;
_journal_issue 21
_journal_name_full Organometallics
_journal_page_first 5710
_journal_paper_doi 10.1021/om2005854
_journal_volume 30
_journal_year 2011
_chemical_formula_moiety 'C22H39B2F4N6OsP x 0.85 CH2Cl2 x 0.15 H2O'
_chemical_formula_sum 'C22.85 H41 B2 Cl1.7 F4 N6 O0.15 Os P'
_chemical_formula_weight 781.27
_chemical_name_systematic
; 
 ? 
;
_space_group_IT_number 14
_symmetry_cell_setting monoclinic
_symmetry_space_group_name_Hall '-P 2yn'
_symmetry_space_group_name_H-M 'P 1 21/n 1'
_atom_sites_solution_hydrogens geom
_atom_sites_solution_primary direct
_atom_sites_solution_secondary difmap
_audit_creation_method SHELXL-97
_cell_angle_alpha 90.00
_cell_angle_beta 101.6800(10)
_cell_angle_gamma 90.00
_cell_formula_units_Z 4
_cell_length_a 8.7811(4)
_cell_length_b 18.3167(8)
_cell_length_c 18.7410(9)
_cell_measurement_reflns_used 9947
_cell_measurement_temperature 100(2)
_cell_measurement_theta_max 28
_cell_measurement_theta_min 2
_cell_volume 2951.9(2)
_computing_cell_refinement 'SAINT+ v. 7.56a (Bruker AXS, 2008)'
_computing_data_collection 'apex2 v. 7.0 (Bruker AXS, 2009)'
_computing_data_reduction 'SAINT+ v. 7.56a (Bruker AXS, 2008)'
_computing_molecular_graphics 'XP, SHELXTL v. 6.14 (Bruker, 2000)'
_computing_publication_material 'XCIF, SHELXTL v. 6.14 (Bruker, 2000)'
_computing_structure_refinement 'SHELXL-97 (Sheldrick, 1997)'
_computing_structure_solution 'SHELXS-97 (Sheldrick, 1990)'
_diffrn_ambient_temperature 100(2)
_diffrn_detector_area_resol_mean 8.26
_diffrn_measured_fraction_theta_full 0.999
_diffrn_measured_fraction_theta_max 0.939
_diffrn_measurement_device_type 'Bruker SMART APEX CCD system'
_diffrn_measurement_method '\w rotations with narrow frames'
_diffrn_radiation_monochromator graphite
_diffrn_radiation_source 'normal-focus sealed tube'
_diffrn_radiation_type MoK\a
_diffrn_radiation_wavelength 0.71073
_diffrn_reflns_av_R_equivalents 0.0354
_diffrn_reflns_av_sigmaI/netI 0.0286
_diffrn_reflns_limit_h_max 11
_diffrn_reflns_limit_h_min -11
_diffrn_reflns_limit_k_max 24
_diffrn_reflns_limit_k_min -24
_diffrn_reflns_limit_l_max 24
_diffrn_reflns_limit_l_min -24
_diffrn_reflns_number 36308
_diffrn_reflns_theta_full 27.50
_diffrn_reflns_theta_max 28.84
_diffrn_reflns_theta_min 1.57
_diffrn_standards_decay_% 0
_exptl_absorpt_coefficient_mu 4.579
_exptl_absorpt_correction_T_max 0.746
_exptl_absorpt_correction_T_min 0.578
_exptl_absorpt_correction_type multi-scan
_exptl_absorpt_process_details
;
 Absorption correction performed with SADABS program. This is based on the
method of Blessing: Blessing, R. H., Acta Crystallogr., Sect. A 1995, 51, 33.
;
_exptl_crystal_colour colourless
_exptl_crystal_density_diffrn 1.758
_exptl_crystal_density_method 'not measured'
_exptl_crystal_description 'irregular block'
_exptl_crystal_F_000 1549
_exptl_crystal_size_max 0.14
_exptl_crystal_size_mid 0.10
_exptl_crystal_size_min 0.06
_refine_diff_density_max 1.601
_refine_diff_density_min -2.226
_refine_diff_density_rms 0.179
_refine_ls_extinction_method none
_refine_ls_goodness_of_fit_ref 1.105
_refine_ls_hydrogen_treatment mixed
_refine_ls_matrix_type full
_refine_ls_number_parameters 371
_refine_ls_number_reflns 7256
_refine_ls_number_restraints 0
_refine_ls_restrained_S_all 1.105
_refine_ls_R_factor_all 0.0385
_refine_ls_R_factor_gt 0.0294
_refine_ls_shift/su_max 0.006
_refine_ls_shift/su_mean 0.001
_refine_ls_structure_factor_coef Fsqd
_refine_ls_weighting_details 'calc w=1/[\s^2^(Fo^2^)+(0.0442P)^2^+6.3450P] where P=(Fo^2^+2Fc^2^)/3'
_refine_ls_weighting_scheme calc
_refine_ls_wR_factor_gt 0.0749
_refine_ls_wR_factor_ref 0.0855
_reflns_number_gt 6231
_reflns_number_total 7256
_reflns_threshold_expression >2sigma(I)
_cod_data_source_file om2005854_si_001.cif
_cod_data_source_block enrique18as
_cod_original_sg_symbol_H-M P21/n
_cod_original_formula_sum 'C22.85 H41 B2 Cl1.70 F4 N6 O0.15 Os P'
_cod_database_code 4065145

loop_
_symmetry_equiv_pos_as_xyz
'x, y, z'
'-x+1/2, y+1/2, -z+1/2'
'-x, -y, -z'
'x-1/2, -y-1/2, z-1/2'

loop_
_atom_site_label
_atom_site_type_symbol
_atom_site_fract_x
_atom_site_fract_y
_atom_site_fract_z
_atom_site_U_iso_or_equiv
_atom_site_adp_type
_atom_site_occupancy
_atom_site_symmetry_multiplicity
_atom_site_calc_flag
_atom_site_refinement_flags
_atom_site_disorder_assembly
_atom_site_disorder_group
Os Os 0.669273(16) 0.136499(8) 0.852815(8) 0.01419(6) Uani 1 1 d . . .
P1 P 0.66189(12) 0.07383(5) 0.73438(6) 0.0169(2) Uani 1 1 d . . .
F1 F 0.1690(3) 0.11144(15) 0.05458(14) 0.0283(6) Uani 1 1 d . . .
F2 F 0.2384(3) 0.17258(18) 0.16181(15) 0.0400(7) Uani 1 1 d . . .
F3 F 0.0603(3) 0.22168(15) 0.06978(17) 0.0356(7) Uani 1 1 d . . .
F4 F -0.0031(4) 0.12177(17) 0.12987(18) 0.0417(8) Uani 1 1 d . . .
N1 N 0.4879(4) 0.20761(18) 0.80237(18) 0.0163(6) Uani 1 1 d . . .
N2 N 0.3450(4) 0.20294(18) 0.82091(18) 0.0173(7) Uani 1 1 d . . .
N3 N 0.6027(4) 0.18520(18) 0.94770(18) 0.0167(6) Uani 1 1 d . . .
N4 N 0.4490(4) 0.18577(18) 0.95186(18) 0.0172(7) Uani 1 1 d . . .
N5 N 0.5132(4) 0.05702(18) 0.87659(18) 0.0167(7) Uani 1 1 d . . .
N6 N 0.3626(4) 0.07624(18) 0.87837(18) 0.0176(7) Uani 1 1 d . . .
B1 B 0.3253(5) 0.1574(3) 0.8875(3) 0.0175(9) Uani 1 1 d . . .
H1C H 0.205(6) 0.164(3) 0.897(3) 0.021 Uiso 1 1 d . . .
B2 B 0.1147(6) 0.1562(3) 0.1040(3) 0.0251(10) Uani 1 1 d . . .
C1 C 0.8314(5) 0.2033(2) 0.8040(2) 0.0203(8) Uani 1 1 d . . .
H1A H 0.915(6) 0.178(3) 0.809(3) 0.024 Uiso 1 1 d . . .
H1B H 0.785(6) 0.229(3) 0.757(3) 0.024 Uiso 1 1 d . . .
C2 C 0.8191(5) 0.2321(2) 0.8711(2) 0.0223(9) Uani 1 1 d . . .
H2A H 0.757(6) 0.273(3) 0.874(3) 0.027 Uiso 1 1 d . . .
H2B H 0.908(6) 0.229(3) 0.913(3) 0.027 Uiso 1 1 d . . .
C3 C 0.8667(5) 0.0589(3) 0.8807(2) 0.0222(8) Uani 1 1 d . . .
H3A H 0.846(6) 0.012(3) 0.868(3) 0.027 Uiso 1 1 d . . .
H3B H 0.950(6) 0.082(3) 0.865(3) 0.027 Uiso 1 1 d . . .
C4 C 0.8339(5) 0.0868(2) 0.9440(2) 0.0218(8) Uani 1 1 d . . .
H4A H 0.899(6) 0.122(3) 0.972(3) 0.026 Uiso 1 1 d . . .
H4B H 0.790(6) 0.060(3) 0.971(3) 0.026 Uiso 1 1 d . . .
C5 C 0.4790(5) 0.2630(2) 0.7550(2) 0.0201(8) Uani 1 1 d . . .
H5 H 0.5617 0.2786 0.7328 0.024 Uiso 1 1 calc R . .
C6 C 0.3317(5) 0.2947(2) 0.7427(2) 0.0228(9) Uani 1 1 d . . .
H6 H 0.2948 0.3345 0.7114 0.027 Uiso 1 1 calc R . .
C7 C 0.2518(5) 0.2558(2) 0.7859(2) 0.0205(8) Uani 1 1 d . . .
H7 H 0.1476 0.2647 0.7903 0.025 Uiso 1 1 calc R . .
C8 C 0.6804(5) 0.2156(2) 1.0095(2) 0.0202(8) Uani 1 1 d . . .
H8 H 0.7899 0.2226 1.0215 0.024 Uiso 1 1 calc R . .
C9 C 0.5770(5) 0.2357(2) 1.0538(2) 0.0233(9) Uani 1 1 d . . .
H9 H 0.6014 0.2582 1.1004 0.028 Uiso 1 1 calc R . .
C10 C 0.4316(5) 0.2158(2) 1.0153(2) 0.0208(8) Uani 1 1 d . . .
H10 H 0.3361 0.2223 1.0309 0.025 Uiso 1 1 calc R . .
C11 C 0.5293(5) -0.0129(2) 0.8974(2) 0.0201(8) Uani 1 1 d . . .
H11 H 0.6224 -0.0404 0.9015 0.024 Uiso 1 1 calc R . .
C12 C 0.3909(5) -0.0396(2) 0.9120(2) 0.0210(8) Uani 1 1 d . . .
H12 H 0.3707 -0.0877 0.9268 0.025 Uiso 1 1 calc R . .
C13 C 0.2896(5) 0.0182(2) 0.9006(2) 0.0205(8) Uani 1 1 d . . .
H13 H 0.1852 0.0174 0.9072 0.025 Uiso 1 1 calc R . .
C14 C 0.8360(5) 0.0694(2) 0.6904(2) 0.0235(9) Uani 1 1 d . . .
H14 H 0.8019 0.0354 0.6484 0.028 Uiso 1 1 calc R . .
C15 C 0.8813(6) 0.1403(2) 0.6536(3) 0.0281(10) Uani 1 1 d . . .
H15A H 0.9515 0.1697 0.6898 0.042 Uiso 1 1 calc R . .
H15B H 0.7872 0.1685 0.6340 0.042 Uiso 1 1 calc R . .
H15C H 0.9336 0.1272 0.6139 0.042 Uiso 1 1 calc R . .
C16 C 0.9844(5) 0.0336(3) 0.7331(3) 0.0307(10) Uani 1 1 d . . .
H16A H 1.0471 0.0157 0.6990 0.046 Uiso 1 1 calc R . .
H16B H 0.9567 -0.0075 0.7615 0.046 Uiso 1 1 calc R . .
H16C H 1.0444 0.0695 0.7661 0.046 Uiso 1 1 calc R . .
C17 C 0.5185(5) 0.1148(2) 0.6572(2) 0.0233(9) Uani 1 1 d . . .
H17 H 0.5491 0.1673 0.6557 0.028 Uiso 1 1 calc R . .
C18 C 0.3484(5) 0.1158(3) 0.6668(3) 0.0305(10) Uani 1 1 d . . .
H18A H 0.2953 0.1585 0.6419 0.046 Uiso 1 1 calc R . .
H18B H 0.3460 0.1182 0.7188 0.046 Uiso 1 1 calc R . .
H18C H 0.2958 0.0713 0.6458 0.046 Uiso 1 1 calc R . .
C19 C 0.5198(6) 0.0849(3) 0.5808(2) 0.0317(10) Uani 1 1 d . . .
H19A H 0.4923 0.0330 0.5788 0.048 Uiso 1 1 calc R . .
H19B H 0.6239 0.0908 0.5702 0.048 Uiso 1 1 calc R . .
H19C H 0.4441 0.1117 0.5446 0.048 Uiso 1 1 calc R . .
C20 C 0.6111(5) -0.0255(2) 0.7375(2) 0.0252(9) Uani 1 1 d . . .
H20 H 0.6617 -0.0427 0.7873 0.030 Uiso 1 1 calc R . .
C21 C 0.4365(6) -0.0404(3) 0.7305(3) 0.0320(10) Uani 1 1 d . . .
H21A H 0.3838 -0.0356 0.6794 0.048 Uiso 1 1 calc R . .
H21B H 0.3928 -0.0050 0.7601 0.048 Uiso 1 1 calc R . .
H21C H 0.4217 -0.0899 0.7475 0.048 Uiso 1 1 calc R . .
C22 C 0.6705(7) -0.0768(3) 0.6839(3) 0.0350(11) Uani 1 1 d . . .
H22A H 0.6412 -0.1272 0.6925 0.053 Uiso 1 1 calc R . .
H22B H 0.7840 -0.0732 0.6915 0.053 Uiso 1 1 calc R . .
H22C H 0.6241 -0.0627 0.6338 0.053 Uiso 1 1 calc R . .
C23 C 1.0425(8) 0.8777(4) 0.5847(4) 0.0388(14) Uiso 0.85 1 d P A 1
H23A H 1.0103 0.8258 0.5827 0.047 Uiso 0.85 1 calc PR A 1
H23B H 1.0606 0.8932 0.6364 0.047 Uiso 0.85 1 calc PR A 1
Cl1 Cl 0.8933(3) 0.92871(13) 0.53562(13) 0.0659(5) Uiso 0.85 1 d P A 1
Cl2 Cl 1.2169(2) 0.88466(11) 0.55435(11) 0.0557(4) Uiso 0.85 1 d P A 1
O1 O 1.0000 1.0000 0.5000 0.083(8) Uiso 0.30 2 d SP B 2
H01 H 0.9891 1.0335 0.4517 0.125 Uiso 0.15 1 d PR B 2
H02 H 1.0968 0.9730 0.5130 0.125 Uiso 0.15 1 d PR B 2

loop_
_atom_site_aniso_label
_atom_site_aniso_U_11
_atom_site_aniso_U_22
_atom_site_aniso_U_33
_atom_site_aniso_U_23
_atom_site_aniso_U_13
_atom_site_aniso_U_12
Os 0.01205(8) 0.01279(8) 0.01794(9) 0.00088(5) 0.00352(6) 0.00001(5)
P1 0.0150(5) 0.0153(5) 0.0212(5) -0.0003(4) 0.0055(4) -0.0008(4)
F1 0.0241(13) 0.0313(14) 0.0298(14) -0.0048(11) 0.0062(11) 0.0029(11)
F2 0.0370(16) 0.0500(19) 0.0286(15) -0.0077(13) -0.0041(12) 0.0071(14)
F3 0.0306(15) 0.0233(14) 0.0501(18) 0.0018(12) 0.0019(13) 0.0047(11)
F4 0.0458(19) 0.0357(16) 0.0521(19) -0.0072(14) 0.0299(16) -0.0083(14)
N1 0.0133(15) 0.0171(16) 0.0185(16) 0.0011(13) 0.0034(12) 0.0006(13)
N2 0.0136(15) 0.0171(16) 0.0210(17) 0.0002(13) 0.0032(13) 0.0018(13)
N3 0.0156(16) 0.0153(16) 0.0193(16) 0.0004(13) 0.0038(13) 0.0015(13)
N4 0.0149(15) 0.0149(16) 0.0228(17) 0.0015(13) 0.0064(13) 0.0034(13)
N5 0.0154(16) 0.0157(16) 0.0191(16) 0.0011(13) 0.0035(13) 0.0017(13)
N6 0.0150(16) 0.0165(17) 0.0222(17) 0.0015(13) 0.0059(13) -0.0009(13)
B1 0.014(2) 0.016(2) 0.023(2) 0.0025(17) 0.0045(17) 0.0002(16)
B2 0.022(2) 0.024(2) 0.029(3) -0.001(2) 0.005(2) 0.0034(19)
C1 0.0158(19) 0.0163(19) 0.029(2) 0.0028(16) 0.0057(16) -0.0009(16)
C2 0.021(2) 0.018(2) 0.027(2) 0.0006(16) 0.0050(17) -0.0069(17)
C3 0.0162(19) 0.021(2) 0.029(2) 0.0035(17) 0.0034(17) 0.0019(17)
C4 0.019(2) 0.020(2) 0.025(2) 0.0027(17) 0.0004(16) 0.0008(17)
C5 0.021(2) 0.0167(19) 0.023(2) 0.0016(15) 0.0054(16) 0.0014(16)
C6 0.025(2) 0.019(2) 0.024(2) 0.0048(16) 0.0046(17) 0.0030(17)
C7 0.0169(19) 0.020(2) 0.024(2) 0.0025(16) 0.0030(16) 0.0034(15)
C8 0.0196(19) 0.0156(19) 0.024(2) 0.0004(15) 0.0010(16) 0.0009(15)
C9 0.029(2) 0.019(2) 0.022(2) -0.0059(16) 0.0051(17) -0.0017(17)
C10 0.026(2) 0.0166(19) 0.021(2) 0.0021(15) 0.0087(17) 0.0026(16)
C11 0.0198(19) 0.0169(19) 0.024(2) 0.0018(15) 0.0046(16) 0.0022(15)
C12 0.021(2) 0.0171(19) 0.026(2) 0.0018(16) 0.0078(16) -0.0024(16)
C13 0.0170(19) 0.022(2) 0.023(2) 0.0024(16) 0.0051(15) -0.0035(16)
C14 0.021(2) 0.029(2) 0.023(2) -0.0008(17) 0.0120(17) -0.0025(17)
C15 0.030(2) 0.029(2) 0.029(2) -0.0043(18) 0.0139(19) -0.0126(19)
C16 0.022(2) 0.043(3) 0.030(2) -0.003(2) 0.0105(18) 0.006(2)
C17 0.023(2) 0.023(2) 0.023(2) -0.0011(17) 0.0027(17) 0.0017(17)
C18 0.020(2) 0.037(3) 0.033(2) -0.009(2) 0.0011(18) 0.0024(19)
C19 0.029(2) 0.042(3) 0.022(2) -0.005(2) 0.0012(18) 0.002(2)
C20 0.032(2) 0.018(2) 0.028(2) -0.0026(17) 0.0115(18) -0.0014(18)
C21 0.033(3) 0.030(2) 0.034(3) -0.007(2) 0.010(2) -0.015(2)
C22 0.051(3) 0.019(2) 0.041(3) -0.0077(19) 0.022(2) 0.000(2)

loop_
_atom_type_symbol
_atom_type_description
_atom_type_scat_dispersion_real
_atom_type_scat_dispersion_imag
_atom_type_scat_source
C C 0.0033 0.0016 'International Tables Vol C Tables 4.2.6.8 and 6.1.1.4'
H H 0.0000 0.0000 'International Tables Vol C Tables 4.2.6.8 and 6.1.1.4'
B B 0.0013 0.0007 'International Tables Vol C Tables 4.2.6.8 and 6.1.1.4'
N N 0.0061 0.0033 'International Tables Vol C Tables 4.2.6.8 and 6.1.1.4'
F F 0.0171 0.0103 'International Tables Vol C Tables 4.2.6.8 and 6.1.1.4'
P P 0.1023 0.0942 'International Tables Vol C Tables 4.2.6.8 and 6.1.1.4'
Os Os -1.2165 7.6030 'International Tables Vol C Tables 4.2.6.8 and 6.1.1.4'
Cl Cl 0.1484 0.1585 'International Tables Vol C Tables 4.2.6.8 and 6.1.1.4'
O O 0.0106 0.0060 'International Tables Vol C Tables 4.2.6.8 and 6.1.1.4'

loop_
_geom_angle_atom_site_label_1
_geom_angle_atom_site_label_2
_geom_angle_atom_site_label_3
_geom_angle
N5 Os N1 93.23(13)
N5 Os N3 79.42(12)
N1 Os N3 79.10(12)
N5 Os C2 157.07(15)
N1 Os C2 87.23(15)
N3 Os C2 78.16(15)
N5 Os C4 84.43(15)
N1 Os C4 156.14(15)
N3 Os C4 77.12(14)
C2 Os C4 85.96(17)
N5 Os C1 166.00(15)
N1 Os C1 87.96(14)
N3 Os C1 114.46(14)
C2 Os C1 36.89(16)
C4 Os C1 100.01(17)
N5 Os C3 91.06(15)
N1 Os C3 167.37(15)
N3 Os C3 113.39(15)
C2 Os C3 93.42(17)
C4 Os C3 36.26(16)
C1 Os C3 85.05(16)
N5 Os P1 88.24(9)
N1 Os P1 90.24(9)
N3 Os P1 163.12(9)
C2 Os P1 114.68(12)
C4 Os P1 113.37(12)
C1 Os P1 77.80(12)
C3 Os P1 78.02(12)
C17 P1 C20 106.6(2)
C17 P1 C14 99.1(2)
C20 P1 C14 101.0(2)
C17 P1 Os 113.33(14)
C20 P1 Os 112.53(14)
C14 P1 Os 122.31(15)
C5 N1 N2 106.4(3)
C5 N1 Os 134.1(3)
N2 N1 Os 119.4(2)
C7 N2 N1 109.1(3)
C7 N2 B1 128.8(3)
N1 N2 B1 119.9(3)
C8 N3 N4 106.4(3)
C8 N3 Os 134.7(3)
N4 N3 Os 118.8(2)
C10 N4 N3 110.0(3)
C10 N4 B1 129.9(3)
N3 N4 B1 120.0(3)
C11 N5 N6 106.5(3)
C11 N5 Os 133.4(3)
N6 N5 Os 119.9(2)
C13 N6 N5 108.9(3)
C13 N6 B1 127.0(3)
N5 N6 B1 118.5(3)
N6 B1 N4 106.3(3)
N6 B1 N2 111.8(3)
N4 B1 N2 105.9(3)
N6 B1 H1C 111(3)
N4 B1 H1C 112(2)
N2 B1 H1C 110(2)
F4 B2 F1 110.2(4)
F4 B2 F3 110.0(4)
F1 B2 F3 109.3(4)
F4 B2 F2 110.2(4)
F1 B2 F2 108.9(4)
F3 B2 F2 108.1(4)
C2 C1 Os 70.2(2)
C2 C1 H1A 110(3)
Os C1 H1A 106(3)
C2 C1 H1B 121(3)
Os C1 H1B 116(3)
H1A C1 H1B 122(4)
C1 C2 Os 72.9(2)
C1 C2 H2A 121(3)
Os C2 H2A 108(3)
C1 C2 H2B 120(3)
Os C2 H2B 115(3)
H2A C2 H2B 112(4)
C4 C3 Os 71.1(2)
C4 C3 H3A 121(3)
Os C3 H3A 116(3)
C4 C3 H3B 115(3)
Os C3 H3B 105(3)
H3A C3 H3B 118(4)
C3 C4 Os 72.7(3)
C3 C4 H4A 121(3)
Os C4 H4A 112(3)
C3 C4 H4B 120(4)
Os C4 H4B 113(4)
H4A C4 H4B 111(5)
N1 C5 C6 110.6(4)
N1 C5 H5 124.7
C6 C5 H5 124.7
C7 C6 C5 104.8(4)
C7 C6 H6 127.6
C5 C6 H6 127.6
N2 C7 C6 109.1(4)
N2 C7 H7 125.4
C6 C7 H7 125.4
N3 C8 C9 110.1(4)
N3 C8 H8 124.9
C9 C8 H8 124.9
C10 C9 C8 105.3(4)
C10 C9 H9 127.4
C8 C9 H9 127.4
N4 C10 C9 108.1(4)
N4 C10 H10 125.9
C9 C10 H10 125.9
N5 C11 C12 110.5(4)
N5 C11 H11 124.8
C12 C11 H11 124.8
C13 C12 C11 105.3(4)
C13 C12 H12 127.4
C11 C12 H12 127.4
N6 C13 C12 108.8(4)
N6 C13 H13 125.6
C12 C13 H13 125.6
C16 C14 C15 108.7(4)
C16 C14 P1 118.1(3)
C15 C14 P1 117.4(3)
C16 C14 H14 103.4
C15 C14 H14 103.4
P1 C14 H14 103.4
C14 C15 H15A 109.5
C14 C15 H15B 109.5
H15A C15 H15B 109.5
C14 C15 H15C 109.5
H15A C15 H15C 109.5
H15B C15 H15C 109.5
C14 C16 H16A 109.5
C14 C16 H16B 109.5
H16A C16 H16B 109.5
C14 C16 H16C 109.5
H16A C16 H16C 109.5
H16B C16 H16C 109.5
C19 C17 C18 107.7(4)
C19 C17 P1 116.5(3)
C18 C17 P1 115.6(3)
C19 C17 H17 105.3
C18 C17 H17 105.3
P1 C17 H17 105.3
C17 C18 H18A 109.5
C17 C18 H18B 109.5
H18A C18 H18B 109.5
C17 C18 H18C 109.5
H18A C18 H18C 109.5
H18B C18 H18C 109.5
C17 C19 H19A 109.5
C17 C19 H19B 109.5
H19A C19 H19B 109.5
C17 C19 H19C 109.5
H19A C19 H19C 109.5
H19B C19 H19C 109.5
C21 C20 C22 107.5(4)
C21 C20 P1 114.1(3)
C22 C20 P1 117.2(3)
C21 C20 H20 105.7
C22 C20 H20 105.7
P1 C20 H20 105.7
C20 C21 H21A 109.5
C20 C21 H21B 109.5
H21A C21 H21B 109.5
C20 C21 H21C 109.5
H21A C21 H21C 109.5
H21B C21 H21C 109.5
C20 C22 H22A 109.5
C20 C22 H22B 109.5
H22A C22 H22B 109.5
C20 C22 H22C 109.5
H22A C22 H22C 109.5
H22B C22 H22C 109.5
Cl1 C23 Cl2 114.2(4)
Cl1 C23 H23A 108.7
Cl2 C23 H23A 108.7
Cl1 C23 H23B 108.7
Cl2 C23 H23B 108.7
H23A C23 H23B 107.6
H01 O1 H02 115.0

loop_
_geom_bond_atom_site_label_1
_geom_bond_atom_site_label_2
_geom_bond_distance
Os N5 2.108(3)
Os N1 2.126(3)
Os N3 2.172(3)
Os C2 2.175(4)
Os C4 2.200(4)
Os C1 2.211(4)
Os C3 2.220(4)
Os P1 2.4880(10)
P1 C17 1.872(4)
P1 C20 1.876(4)
P1 C14 1.879(4)
F1 B2 1.392(6)
F2 B2 1.402(6)
F3 B2 1.398(6)
F4 B2 1.380(6)
N1 C5 1.341(5)
N1 N2 1.370(4)
N2 C7 1.349(5)
N2 B1 1.540(6)
N3 C8 1.341(5)
N3 N4 1.368(4)
N4 C10 1.346(5)
N4 B1 1.541(6)
N5 C11 1.337(5)
N5 N6 1.375(5)
N6 C13 1.351(5)
N6 B1 1.539(5)
B1 H1C 1.11(5)
C1 C2 1.388(6)
C1 H1A 0.86(5)
C1 H1B 1.02(5)
C2 H2A 0.94(5)
C2 H2B 0.99(5)
C3 C4 1.376(6)
C3 H3A 0.90(5)
C3 H3B 0.94(5)
C4 H4A 0.94(5)
C4 H4B 0.85(5)
C5 C6 1.394(6)
C5 H5 0.9500
C6 C7 1.372(6)
C6 H6 0.9500
C7 H7 0.9500
C8 C9 1.397(6)
C8 H8 0.9500
C9 C10 1.382(6)
C9 H9 0.9500
C10 H10 0.9500
C11 C12 1.388(6)
C11 H11 0.9500
C12 C13 1.371(6)
C12 H12 0.9500
C13 H13 0.9500
C14 C16 1.532(6)
C14 C15 1.560(6)
C14 H14 1.0000
C15 H15A 0.9800
C15 H15B 0.9800
C15 H15C 0.9800
C16 H16A 0.9800
C16 H16B 0.9800
C16 H16C 0.9800
C17 C19 1.536(6)
C17 C18 1.540(6)
C17 H17 1.0000
C18 H18A 0.9800
C18 H18B 0.9800
C18 H18C 0.9800
C19 H19A 0.9800
C19 H19B 0.9800
C19 H19C 0.9800
C20 C21 1.536(6)
C20 C22 1.541(6)
C20 H20 1.0000
C21 H21A 0.9800
C21 H21B 0.9800
C21 H21C 0.9800
C22 H22A 0.9800
C22 H22B 0.9800
C22 H22C 0.9800
C23 Cl1 1.718(7)
C23 Cl2 1.743(7)
C23 H23A 0.9900
C23 H23B 0.9900
O1 H01 1.0814
O1 H02 0.9709
